data_2004546
loop_
_publ_author_name
'Yang, Q.-C.'
'Huang, D.-M.'
'Chen, H.-Y.'
'Tang, Y.-Q.'

_publ_contact_author 'Prof.Qingchuan Yang'
_publ_section_title
;
 A 1:1 Molecular Complex of 1,5-Diphenylbiuret and Phenyl
 Carbamidonitrile
;
_journal_issue 2
_journal_name_full 'Acta Crystallographica Section C'
_journal_page_first 470
_journal_page_last 472
_journal_paper_doi 10.1107/S0108270195010900
_journal_volume 52
_journal_year 1996
_chemical_formula_moiety 'C14 H13 N3 O2,C8 H7 N3 O1'
_chemical_formula_sum 'C22 H20 N6 O3'
_chemical_formula_weight 416.4
_space_group_IT_number 2
_symmetry_cell_setting triclinic
_symmetry_space_group_name_Hall '-P 1'
_symmetry_space_group_name_H-M 'P -1'
_atom_type_scat_source SHELXTL-Plus
_cell_angle_alpha 107.63(2)
_cell_angle_beta 94.57(2)
_cell_angle_gamma 107.12(2)
_cell_formula_units_Z 2
_cell_length_a 7.638(2)
_cell_length_b 10.603(3)
_cell_length_c 14.364(5)
_cell_measurement_reflns_used 25
_cell_measurement_temperature 296
_cell_measurement_theta_max 10.88
_cell_measurement_theta_min 7.06
_cell_volume 1041.2(6)
_computing_cell_refinement 'P3/V Data Collection Program (Siemens, 1989)'
_computing_data_collection 'P3/V Data Collection Program (Siemens, 1989)'
_computing_data_reduction 'SHELXTL-Plus (Sheldrick, 1990)'
_computing_molecular_graphics 'SHELXTL-Plus (Sheldrick, 1990)'
_computing_publication_material 'SHELXTL-Plus (Sheldrick, 1990)'
_computing_structure_refinement 'SHELXTL-Plus (Sheldrick, 1990)'
_computing_structure_solution 'SHELXTL-Plus (Sheldrick, 1990)'
_diffrn_measurement_device 'Siemens R3m/V'
_diffrn_measurement_method \q/2\q
_diffrn_radiation_type 'Mo K\a'
_diffrn_radiation_wavelength 0.71073
_diffrn_reflns_av_R_equivalents 0.00%
_diffrn_reflns_limit_h_max 9
_diffrn_reflns_limit_h_min 0
_diffrn_reflns_limit_k_max 12
_diffrn_reflns_limit_k_min -12
_diffrn_reflns_limit_l_max 16
_diffrn_reflns_limit_l_min -17
_diffrn_reflns_number 3668
_diffrn_reflns_theta_max 26.0
_diffrn_standards_decay_% 1.0
_diffrn_standards_interval_count 100
_diffrn_standards_number 2
_exptl_absorpt_coefficient_mu 0.086
_exptl_absorpt_correction_type none
_exptl_crystal_colour colourless
_exptl_crystal_density_diffrn 1.328
_exptl_crystal_description 'block prism'
_exptl_crystal_size_max 0.5
_exptl_crystal_size_mid 0.5
_exptl_crystal_size_min 0.5
_refine_diff_density_max 0.49
_refine_diff_density_min -0.40
_refine_ls_abs_structure_details None
_refine_ls_extinction_coef 0.005(2)
_refine_ls_extinction_method ' refining an empirical isotropic extinction parameter x'
_refine_ls_goodness_of_fit_obs 2.45
_refine_ls_hydrogen_treatment noref
_refine_ls_number_parameters 281
_refine_ls_number_reflns 3133
_refine_ls_R_factor_obs 0.0578
_refine_ls_shift/esd_max 0.033
_refine_ls_structure_factor_coef I
_refine_ls_weighting_details 'w = 1/[\s^2^(F)+0.0002F^2^]'
_refine_ls_weighting_scheme calc
_refine_ls_wR_factor_obs 0.0637
_reflns_number_observed 3133
_reflns_number_total 3668
_reflns_observed_criterion F_>_2.0\s(F)
_cod_data_source_file ta1026.cif
_cod_data_source_block YANG
_cod_depositor_comments
;
The following automatic conversions were performed:
'_symmetry_cell_setting' value 'Triclinic' changed to 'triclinic'
according to '/home/saulius/struct/CIF-dictionaries/cif_core.dic'
dictionary named 'cif_core.dic' version 2.4.1 from 2010-06-29.

Automatic conversion script
Id: cif_fix_enum 1527 2010-12-29 10:47:43Z saulius 

The following automatic conversions were performed:

'_symmetry_cell_setting' value 'Triclinic' changed to 'triclinic'
according to /home/saulius/struct/CIF-dictionaries/cif_core.dic
dictionary named 'cif_core.dic' version 2.4.1 from 2010-06-29.

Automatic conversion script
Id: cif_fix_values 1715 2011-07-08 13:25:40Z adriana 

The following automatic conversions were performed:

'_refine_ls_weighting_scheme' value 'calc w =
1/[\s^2^(F)+0.0002F^2^]' was changed to 'calc'. New tag
'_refine_ls_weighting_details' was created. The value of the new tag
was set to 'w = 1/[\s^2^(F)+0.0002F^2^]'.

Automatic conversion script
Id: cif_fix_values 3143 2015-03-26 13:38:13Z robertas 
;
_cod_original_cell_volume 1041.2(5)
_cod_database_code 2004546

loop_
_symmetry_equiv_pos_as_xyz
x,y,z
-x,-y,-z

loop_
_atom_site_aniso_label
_atom_site_aniso_U_11
_atom_site_aniso_U_22
_atom_site_aniso_U_33
_atom_site_aniso_U_12
_atom_site_aniso_U_13
_atom_site_aniso_U_23
C(1) .0490(10) .0370(10) .0410(10) .0180(10) .0070(10) .0120(10)
C(2) .071(2) .069(2) .0460(10) .0380(10) .0140(10) .0160(10)
C(3) .103(2) .082(2) .043(2) .043(2) .012(2) .0190(10)
C(4) .086(2) .066(2) .051(2) .028(2) -.013(2) .0160(10)
C(5) .061(2) .070(2) .076(2) .0280(10) -.0090(10) .017(2)
C(6) .052(2) .065(2) .056(2) .0270(10) .0060(10) .0140(10)
N(7) .0500(10) .0520(10) .0380(10) .0310(10) .0100(10) .0120(10)
C(8) .0420(10) .0420(10) .0430(10) .0220(10) .0150(10) .0160(10)
O(9) .0650(10) .0640(10) .0450(10) .0460(10) .0140(10) .0150(10)
N(10) .0530(10) .0530(10) .0400(10) .0360(10) .0120(10) .0140(10)
C(11) .0390(10) .061(2) .0420(10) .0320(10) .0150(10) .0190(10)
N(12) .0480(10) .077(2) .0420(10) .0320(10) .0090(10) .0070(10)
C(13) .0460(10) .0440(10) .0350(10) .0180(10) .0010(10) .0100(10)
C(14) .064(2) .079(2) .0480(10) .0420(10) .0090(10) .0240(10)
C(15) .074(2) .094(2) .063(2) .048(2) .004(2) .031(2)
C(16) .083(2) .099(2) .055(2) .041(2) .002(2) .041(2)
C(17) .088(2) .104(2) .047(2) .045(2) .0190(10) .038(2)
C(18) .064(2) .073(2) .0450(10) .0340(10) .0130(10) .0220(10)
N(19) .0480(10) .0590(10) .0320(10) .0300(10) .0080(10) .0140(10)
C(20) .0450(10) .0450(10) .0330(10) .0220(10) .0070(10) .0090(10)
O(21) .0590(10) .0770(10) .0380(10) .0430(10) .0170(10) .0170(10)
N(22) .0430(10) .0620(10) .0350(10) .0320(10) .0100(10) .0150(10)
C(23) .0380(10) .0420(10) .0360(10) .0230(10) .0100(10) .0110(10)
O(24) .0660(10) .0820(10) .0640(10) .0390(10) .0190(10) .0190(10)
N(25) .0540(10) .0560(10) .0350(10) .0370(10) .0110(10) .0120(10)
C(26) .0370(10) .0500(10) .0360(10) .0230(10) .0110(10) .0190(10)
C(27) .0530(10) .0530(10) .0390(10) .0190(10) .0120(10) .0180(10)
C(28) .0500(10) .083(2) .0420(10) .0180(10) .0060(10) .0280(10)
C(29) .053(2) .104(2) .060(2) .042(2) .0160(10) .050(2)
C(30) .064(2) .069(2) .077(2) .0410(10) .0230(10) .041(2)
C(31) .0500(10) .0510(10) .0550(10) .0230(10) .0090(10) .0180(10)

loop_
_atom_site_label
_atom_site_fract_x
_atom_site_fract_y
_atom_site_fract_z
_atom_site_U_iso_or_equiv
C(1) .3220(3) .4783(2) .6635(2) .042(1)
C(2) .2574(4) .5210(3) .7511(2) .059(1)
C(3) .3572(5) .5355(3) .8405(2) .074(2)
C(4) .5223(5) .5089(3) .8441(2) .070(1)
C(5) .5878(4) .4693(3) .7580(2) .071(1)
C(6) .4901(3) .4542(3) .6680(2) .058(1)
N(7) .2156(3) .4658(2) .5745(1) .044(1)
C(8) .2074(3) .3801(2) .4812(2) .040(1)
O(9) .3025(2) .3029(2) .4617(1) .053(1)
N(10) .0819(3) .3899(2) .4128(1) .045(1)
C(11) .0378(3) .2944(3) .3263(2) .043(1)
N(12) -.0141(3) .2099(2) .2468(1) .056(1)
C(13) .0576(3) .1889(2) -.0233(2) .042(1)
C(14) -.1009(4) .2274(3) -.0198(2) .059(1)
C(15) -.1808(4) .2472(3) -.1018(2) .072(1)
C(16) -.1062(4) .2277(3) -.1863(2) .074(2)
C(17) .0487(4) .1891(3) -.1895(2) .074(2)
C(18) .1335(4) .1696(3) -.1083(2) .057(1)
N(19) .1293(3) .1709(2) .0638(1) .044(1)
C(20) .2793(3) .1346(2) .0818(2) .040(1)
O(21) .3789(2) .1028(2) .0233(1) .054(1)
N(22) .3085(2) .1363(2) .1798(1) .044(1)
C(23) .4562(3) .1202(2) .2267(2) .037(1)
O(24) .5769(3) .0753(2) .1765(1) .068(1)
N(25) .4719(3) .1497(2) .3240(1) .044(1)
C(26) .5938(3) .1142(2) .3850(2) .038(1)
C(27) .6982(3) .2160(3) .4721(2) .047(1)
C(28) .8042(3) .1816(3) .5362(2) .058(1)
C(29) .8050(4) .0471(3) .5142(2) .063(1)
C(30) .7025(4) -.0546(3) .4266(2) .061(1)
C(31) .5965(3) -.0211(3) .3615(2) .051(1)
H(7N) .1331 .5001 .5776 .080
H(10N) .0465 .4486 .4124 .080
H(19N) .0774 .1860 .1156 .080
H(22N) .2358 .1603 .2150 .080
H(25N) .4099 .1987 .3575 .080
H(2) .1422 .5422 .7523 .080
H(3) .3004 .5543 .9052 .080
H(4) .5988 .5209 .9066 .080
H(5) .7107 .4547 .7619 .080
H(6) .5269 .4148 .6103 .080
H(14) -.1560 .2401 .0437 .080
H(15) -.2981 .2706 -.0971 .080
H(16) -.1584 .2451 -.2459 .080
H(17) .0985 .1800 -.2473 .080
H(18) .2449 .1360 -.1080 .080
H(27) .6894 .3063 .4900 .080
H(28) .8772 .2516 .5981 .080
H(29) .8770 .0248 .5580 .080
H(30) .7048 -.1504 .4057 .080
H(31) .5259 -.0891 .3029 .080

loop_
_geom_angle_atom_site_label_1
_geom_angle_atom_site_label_2
_geom_angle_atom_site_label_3
_geom_angle
_geom_angle_publ_flag
C(2) C(1) C(6) 118.6(2) no
C(2) C(1) N(7) 118.2(2) no
C(6) C(1) N(7) 123.2(2) no
C(1) C(2) C(3) 120.4(3) no
C(2) C(3) C(4) 120.7(3) no
C(3) C(4) C(5) 118.9(3) no
C(4) C(5) C(6) 121.3(3) no
C(1) C(6) C(5) 120.1(3) no
C(1) N(7) C(8) 127.6(2) yes
C(1) N(7) H(7N) 118.7(2) no
C(8) N(7) H(7N) 112.4(2) no
N(7) C(8) O(9) 123.4(2) yes
N(7) C(8) N(10) 111.9(2) yes
O(9) C(8) N(10) 124.7(2) yes
C(8) N(10) C(11) 116.4(2) yes
C(8) N(10) H(10N) 131.4(2) no
C(11) N(10) H(10N) 111.0(2) no
N(10) C(11) N(12) 175.0(3) yes
C(14) C(13) C(18) 120.0(3) no
C(14) C(13) N(19) 115.5(2) no
C(18) C(13) N(19) 124.5(2) no
C(13) C(14) C(15) 119.5(3) no
C(14) C(15) C(16) 120.7(3) no
C(15) C(16) C(17) 119.6(3) no
C(16) C(17) C(18) 121.3(3) no
C(13) C(18) C(17) 119.0(3) no
C(13) N(19) C(20) 128.7(2) yes
C(13) N(19) H(19N) 120.8(2) no
C(20) N(19) H(19N) 110.5(2) no
N(19) C(20) O(21) 126.6(2) yes
N(19) C(20) N(22) 110.6(2) yes
O(21) C(20) N(22) 122.9(2) yes
C(20) N(22) C(23) 126.8(2) yes
C(20) N(22) H(22N) 116.9(2) no
C(23) N(22) H(22N) 115.8(2) no
N(22) C(23) O(24) 120.8(2) yes
N(22) C(23) N(25) 116.7(2) yes
O(24) C(23) N(25) 122.5(2) yes
C(23) N(25) C(26) 125.8(2) yes
C(23) N(25) H(25N) 120.6(2) no
C(26) N(25) H(25N) 113.5(2) no
N(25) C(26) C(27) 118.4(2) no
N(25) C(26) C(31) 121.3(2) no
C(27) C(26) C(31) 120.1(2) no
C(26) C(27) C(28) 119.6(2) no
C(27) C(28) C(29) 120.6(2) no
C(28) C(29) C(30) 120.0(3) no
C(29) C(30) C(31) 119.9(3) no
C(26) C(31) C(30) 119.8(2) no

loop_
_geom_bond_atom_site_label_1
_geom_bond_atom_site_label_2
_geom_bond_distance
_geom_bond_publ_flag
C(1) C(2) 1.384(4) no
C(1) C(6) 1.381(4) no
C(1) N(7) 1.408(3) yes
C(2) C(3) 1.381(4) no
C(3) C(4) 1.371(5) no
C(4) C(5) 1.365(4) no
C(5) C(6) 1.381(4) no
N(7) C(8) 1.357(3) yes
C(8) O(9) 1.233(3) yes
C(8) N(10) 1.366(3) yes
N(10) C(11) 1.286(3) yes
C(11) N(12) 1.167(3) yes
C(13) C(14) 1.386(4) no
C(13) C(18) 1.378(4) no
C(13) N(19) 1.414(3) yes
C(14) C(15) 1.384(5) no
C(15) C(16) 1.366(5) no
C(16) C(17) 1.361(5) no
C(17) C(18) 1.388(5) no
N(19) C(20) 1.342(3) yes
C(20) O(21) 1.216(3) yes
C(20) N(22) 1.402(3) yes
N(22) C(23) 1.349(3) yes
C(23) O(24) 1.325(3) yes
C(23) N(25) 1.324(3) yes
N(25) C(26) 1.431(3) yes
N(7) H(7N) 0.813(2) no
N(10) H(10N) 0.749(2) no
N(19) H(19N) 0.866(2) no
N(22) H(22N) 0.823(2) no
N(25) H(25N) 0.868(2) no
C(26) C(27) 1.372(3) no
C(26) C(31) 1.378(4) no
C(27) C(28) 1.377(4) no
C(28) C(29) 1.366(5) no
C(29) C(30) 1.372(3) no
C(30) C(31) 1.379(5) no
